data_7225448
loop_
_publ_author_name
'Aragoni, M. Carla'
'Arca, Massimiliano'
'Coles, Simon J.'
'Crespo Alonso, Miriam'
'Coles (n\'ee Huth), Susanne L.'
'Davies, Robert P.'
'Hursthouse, Michael B.'
'Isaia, Francesco'
'Lai, Romina'
'Lippolis, Vito'

_publ_section_title
;
 Coordination polymers and polygons using di-pyridyl-thiadiazole spacers
 and substituted phosphorodithioato NiIIcomplexes: potential and
 limitations for inorganic crystal engineering
;
_journal_issue 30
_journal_name_full CrystEngComm
_journal_page_first 5620
_journal_paper_doi 10.1039/C6CE00991C
_journal_volume 18
_journal_year 2016
_chemical_formula_sum 'C28 H28 N4 Ni O4 P2 S5'
_chemical_formula_weight 765.49
_chemical_name_systematic
;
 2007slh0906/187
;
_space_group_IT_number 2
_symmetry_cell_setting triclinic
_symmetry_space_group_name_Hall '-P 1'
_symmetry_space_group_name_H-M 'P -1'
_atom_sites_solution_hydrogens geom
_atom_sites_solution_primary direct
_atom_sites_solution_secondary difmap
_audit_creation_method SHELXL-97
_audit_update_record
;
2016-04-14 deposited with the CCDC.
2016-06-06 downloaded from the CCDC.
;
_cell_angle_alpha 73.2300(10)
_cell_angle_beta 87.0860(10)
_cell_angle_gamma 72.1310(10)
_cell_formula_units_Z 2
_cell_length_a 9.7075(2)
_cell_length_b 10.6736(2)
_cell_length_c 17.4582(3)
_cell_measurement_reflns_used 23735
_cell_measurement_temperature 120(2)
_cell_measurement_theta_max 27.48
_cell_measurement_theta_min 2.91
_cell_volume 1647.02(6)
_computing_cell_refinement 'DENZO (Otwinowski & Minor, 1997) & COLLECT (Hooft, R.W.W., 1998)'
_computing_data_collection 'COLLECT (Hooft, R.W.W., 1998)'
_computing_data_reduction 'DENZO (Otwinowski & Minor, 1997) & COLLECT (Hooft, R.W.W., 1998)'
_computing_structure_refinement 'SHELXL-97 (Sheldrick, 1997)'
_computing_structure_solution 'SHELXS-97 (Sheldrick, 1997)'
_diffrn_ambient_temperature 120(2)
_diffrn_detector_area_resol_mean 9.091
_diffrn_measured_fraction_theta_full 0.996
_diffrn_measured_fraction_theta_max 0.996
_diffrn_measurement_device_type 'Bruker-Nonius Roper CCD camera on \k-goniostat'
_diffrn_measurement_method '\f & \w scans'
_diffrn_radiation_monochromator graphite
_diffrn_radiation_source 'Bruker-Nonius FR591 rotating anode'
_diffrn_radiation_type MoK\a
_diffrn_radiation_wavelength 0.71073
_diffrn_reflns_av_R_equivalents 0.0469
_diffrn_reflns_av_sigmaI/netI 0.0420
_diffrn_reflns_limit_h_max 12
_diffrn_reflns_limit_h_min -12
_diffrn_reflns_limit_k_max 13
_diffrn_reflns_limit_k_min -13
_diffrn_reflns_limit_l_max 22
_diffrn_reflns_limit_l_min -22
_diffrn_reflns_number 36271
_diffrn_reflns_theta_full 27.50
_diffrn_reflns_theta_max 27.50
_diffrn_reflns_theta_min 3.15
_exptl_absorpt_coefficient_mu 1.044
_exptl_absorpt_correction_T_max 0.9211
_exptl_absorpt_correction_T_min 0.7587
_exptl_absorpt_correction_type multi-scan
_exptl_absorpt_process_details 'SADABS 2007/2 (Sheldrick, G.M., 2007)'
_exptl_crystal_colour green
_exptl_crystal_density_diffrn 1.544
_exptl_crystal_density_method 'not measured'
_exptl_crystal_description fragment
_exptl_crystal_F_000 788
_exptl_crystal_size_max 0.28
_exptl_crystal_size_mid 0.10
_exptl_crystal_size_min 0.08
_refine_diff_density_max 0.448
_refine_diff_density_min -0.512
_refine_diff_density_rms 0.073
_refine_ls_extinction_coef 0.0045(5)
_refine_ls_extinction_expression Fc^*^=kFc[1+0.001xFc^2^\l^3^/sin(2\q)]^-1/4^
_refine_ls_extinction_method SHELXL
_refine_ls_goodness_of_fit_ref 1.038
_refine_ls_hydrogen_treatment constr
_refine_ls_matrix_type full
_refine_ls_number_parameters 424
_refine_ls_number_reflns 7555
_refine_ls_number_restraints 3
_refine_ls_restrained_S_all 1.038
_refine_ls_R_factor_all 0.0474
_refine_ls_R_factor_gt 0.0361
_refine_ls_shift/su_max 0.002
_refine_ls_shift/su_mean 0.000
_refine_ls_structure_factor_coef Fsqd
_refine_ls_weighting_details 'calc w=1/[\s^2^(Fo^2^)+(0.0273P)^2^+1.7248P] where P=(Fo^2^+2Fc^2^)/3'
_refine_ls_weighting_scheme calc
_refine_ls_wR_factor_gt 0.0798
_refine_ls_wR_factor_ref 0.0850
_reflns_number_gt 6352
_reflns_number_total 7555
_reflns_threshold_expression >2sigma(I)
_cod_data_source_file c6ce00991c2.cif
_cod_data_source_block 2007slh0906
_cod_depositor_comments
;
The following automatic conversions were performed:

'_symmetry_cell_setting' value 'Triclinic' changed to 'triclinic'
according to
/usr/data/users/saulius/crontab/automatic-downloads/rss-feeds/RSC/lib/dictionaries/cif_core.dic
dictionary named 'cif_core.dic' version 2.4.2 from 2011-04-26.

Automatic conversion script
Id: cif_fix_values 4268 2015-11-12 08:31:59Z antanas 

 Adding full bibliography for 7225443--7225450.cif.
;
_cod_original_cell_volume 1647.02(5)
_cod_original_sg_symbol_H-M P-1
_cod_database_code 7225448

loop_
_symmetry_equiv_pos_as_xyz
'x, y, z'
'-x, -y, -z'

loop_
_atom_site_label
_atom_site_type_symbol
_atom_site_fract_x
_atom_site_fract_y
_atom_site_fract_z
_atom_site_U_iso_or_equiv
_atom_site_adp_type
_atom_site_occupancy
_atom_site_symmetry_multiplicity
_atom_site_calc_flag
_atom_site_refinement_flags
_atom_site_disorder_assembly
_atom_site_disorder_group
C1 C -0.7435(2) -0.2816(2) 0.50136(14) 0.0230(5) Uani 1 1 d . . .
C2 C -0.8408(3) -0.2147(3) 0.54936(15) 0.0278(5) Uani 1 1 d . . .
H2 H -0.8394 -0.1271 0.5514 0.033 Uiso 1 1 calc R . .
C3 C -0.9390(3) -0.2728(3) 0.59393(15) 0.0319(6) Uani 1 1 d . . .
H3 H -1.0029 -0.2268 0.6271 0.038 Uiso 1 1 calc R . .
C4 C -0.9427(3) -0.3991(3) 0.58951(17) 0.0347(6) Uani 1 1 d . . .
C5 C -0.8511(3) -0.4648(3) 0.53962(19) 0.0383(7) Uani 1 1 d . . .
H5 H -0.8575 -0.5495 0.5352 0.046 Uiso 1 1 calc R . .
C6 C -0.7505(3) -0.4078(3) 0.49623(17) 0.0314(6) Uani 1 1 d . . .
H6 H -0.6867 -0.4543 0.4632 0.038 Uiso 1 1 calc R . .
C7 C -1.1261(3) -0.4061(4) 0.6861(2) 0.0550(9) Uani 1 1 d . . .
H7A H -1.1937 -0.3180 0.6561 0.082 Uiso 1 1 calc R . .
H7B H -1.0672 -0.3908 0.7244 0.082 Uiso 1 1 calc R . .
H7C H -1.1808 -0.4674 0.7150 0.082 Uiso 1 1 calc R . .
C8 C -0.4292(3) -0.2613(3) 0.34296(16) 0.0357(6) Uani 1 1 d . . .
H8A H -0.3472 -0.2721 0.3774 0.054 Uiso 1 1 calc R . .
H8B H -0.4630 -0.1665 0.3084 0.054 Uiso 1 1 calc R . .
H8C H -0.3985 -0.3243 0.3098 0.054 Uiso 1 1 calc R . .
C9 C 0.6956(3) 0.7069(2) 0.11849(14) 0.0263(5) Uani 1 1 d . . .
C10 C 0.8261(4) 0.6640(3) 0.1612(3) 0.0775(14) Uani 1 1 d . . .
H10 H 0.8599 0.5728 0.1956 0.093 Uiso 1 1 calc R . .
C11 C 0.9078(5) 0.7519(4) 0.1547(3) 0.0852(16) Uani 1 1 d . . .
H11 H 0.9968 0.7210 0.1848 0.102 Uiso 1 1 calc R . .
C12 C 0.8608(3) 0.8846(3) 0.10444(16) 0.0312(6) Uani 1 1 d . . .
C13 C 0.7327(3) 0.9285(2) 0.06142(15) 0.0267(5) Uani 1 1 d . . .
H13 H 0.6997 1.0193 0.0265 0.032 Uiso 1 1 calc R . .
C14 C 0.6502(3) 0.8387(2) 0.06905(15) 0.0263(5) Uani 1 1 d . . .
H14 H 0.5608 0.8700 0.0393 0.032 Uiso 1 1 calc R . .
C15 C 0.9017(3) 1.1031(3) 0.05750(16) 0.0304(5) Uani 1 1 d . . .
H15A H 0.8789 1.1102 0.0021 0.046 Uiso 1 1 calc R . .
H15B H 0.9778 1.1454 0.0584 0.046 Uiso 1 1 calc R . .
H15C H 0.8146 1.1508 0.0809 0.046 Uiso 1 1 calc R . .
C16 C 0.5105(5) 0.4597(3) 0.2712(2) 0.0606(10) Uani 1 1 d . . .
H16A H 0.4054 0.5038 0.2666 0.091 Uiso 1 1 calc R . .
H16B H 0.5432 0.4286 0.3277 0.091 Uiso 1 1 calc R . .
H16C H 0.5345 0.3806 0.2498 0.091 Uiso 1 1 calc R . .
C17 C -0.2079(2) -0.1169(2) 0.43567(13) 0.0189(4) Uani 1 1 d . . .
H17 H -0.1997 -0.1850 0.4857 0.023 Uiso 1 1 calc R . .
C18 C -0.0880(2) -0.1254(2) 0.38903(13) 0.0204(5) Uani 1 1 d . . .
H18 H -0.0012 -0.1993 0.4057 0.025 Uiso 1 1 calc R . .
C19 C -0.0973(2) -0.0230(2) 0.31709(13) 0.0186(4) Uani 1 1 d . A .
C20 C -0.2299(2) 0.0784(2) 0.29318(13) 0.0210(5) Uani 1 1 d . . .
H20 H -0.2406 0.1483 0.2437 0.025 Uiso 1 1 calc R . .
C21 C -0.3460(2) 0.0758(2) 0.34257(13) 0.0187(4) Uani 1 1 d . . .
H21 H -0.4370 0.1432 0.3250 0.022 Uiso 1 1 calc R . .
C22 C 0.0334(2) -0.0204(2) 0.27074(13) 0.0199(4) Uani 1 1 d . . .
C23 C 0.1927(2) 0.0634(2) 0.20009(13) 0.0212(5) Uani 1 1 d U . .
C24 C 0.2602(2) 0.1685(2) 0.15711(13) 0.0214(5) Uani 1 1 d . A .
C25 C 0.4101(3) 0.1321(2) 0.14940(14) 0.0245(5) Uani 1 1 d . . .
H25 H 0.4692 0.0402 0.1721 0.029 Uiso 1 1 calc R A .
C26 C 0.4712(3) 0.2325(2) 0.10809(14) 0.0255(5) Uani 1 1 d . A .
H26 H 0.5733 0.2070 0.1033 0.031 Uiso 1 1 calc R . .
C27 C 0.2503(3) 0.3984(2) 0.08359(14) 0.0250(5) Uani 1 1 d . A .
H27 H 0.1941 0.4916 0.0613 0.030 Uiso 1 1 calc R . .
C28 C 0.1799(3) 0.3050(2) 0.12406(14) 0.0245(5) Uani 1 1 d . . .
H28 H 0.0779 0.3341 0.1291 0.029 Uiso 1 1 calc R A .
N1 N -0.33548(19) -0.01810(18) 0.41441(10) 0.0169(4) Uani 1 1 d . . .
N3 N 0.0602(2) 0.0965(2) 0.23108(11) 0.0203(4) Uani 1 1 d . A .
N4 N 0.3935(2) 0.36380(19) 0.07449(11) 0.0209(4) Uani 1 1 d . . .
O1 O -0.54656(18) -0.29273(17) 0.39250(10) 0.0271(4) Uani 1 1 d . . .
O2 O -1.0342(2) -0.4673(2) 0.63195(14) 0.0499(6) Uani 1 1 d . . .
O3 O 0.5812(2) 0.55603(18) 0.22688(10) 0.0374(5) Uani 1 1 d . . .
O4 O 0.9503(2) 0.96267(19) 0.10264(12) 0.0389(5) Uani 1 1 d . . .
P1 P -0.60416(6) -0.20929(6) 0.45658(3) 0.01942(13) Uani 1 1 d . . .
P2 P 0.59272(7) 0.58807(6) 0.13221(3) 0.02280(14) Uani 1 1 d . A .
S1 S -0.67809(6) -0.00680(6) 0.40520(3) 0.02015(13) Uani 1 1 d . . .
S2 S -0.44867(6) -0.24991(5) 0.53924(3) 0.01822(12) Uani 1 1 d . . .
S3 S 0.70253(6) 0.41822(6) 0.10203(3) 0.02403(13) Uani 1 1 d . . .
S4 S 0.39884(6) 0.67068(6) 0.07535(4) 0.02580(14) Uani 1 1 d . . .
N2A N 0.2706(14) -0.0689(9) 0.2110(8) 0.027(2) Uani 0.601(4) 1 d P A 1
S5A S 0.1724(3) -0.1609(4) 0.2676(2) 0.0228(5) Uani 0.601(4) 1 d P A 1
N2B N 0.1293(10) -0.1436(17) 0.2684(11) 0.017(3) Uani 0.399(4) 1 d PU A 2
S5B S 0.2651(6) -0.1068(5) 0.2175(4) 0.0229(7) Uani 0.399(4) 1 d PU A 2
Ni1 Ni -0.5000 0.0000 0.5000 0.01471(10) Uani 1 2 d S . .
Ni2 Ni 0.5000 0.5000 0.0000 0.01912(10) Uani 1 2 d S . .

loop_
_atom_site_aniso_label
_atom_site_aniso_U_11
_atom_site_aniso_U_22
_atom_site_aniso_U_33
_atom_site_aniso_U_23
_atom_site_aniso_U_13
_atom_site_aniso_U_12
C1 0.0209(11) 0.0203(11) 0.0277(12) -0.0057(9) -0.0032(9) -0.0066(9)
C2 0.0266(13) 0.0301(13) 0.0319(13) -0.0128(11) 0.0009(10) -0.0122(10)
C3 0.0248(13) 0.0415(15) 0.0312(13) -0.0100(12) 0.0004(10) -0.0132(11)
C4 0.0226(13) 0.0332(15) 0.0429(15) 0.0027(12) -0.0062(11) -0.0122(11)
C5 0.0288(14) 0.0201(13) 0.0652(19) -0.0087(13) -0.0051(13) -0.0087(11)
C6 0.0234(13) 0.0203(12) 0.0498(16) -0.0117(11) -0.0009(11) -0.0038(10)
C7 0.0303(16) 0.063(2) 0.0533(19) 0.0133(17) 0.0035(14) -0.0167(15)
C8 0.0318(14) 0.0501(17) 0.0329(14) -0.0255(13) 0.0098(11) -0.0123(12)
C9 0.0334(13) 0.0227(12) 0.0244(12) -0.0023(10) -0.0056(10) -0.0140(10)
C10 0.079(3) 0.0346(18) 0.104(3) 0.0317(19) -0.064(2) -0.0330(18)
C11 0.080(3) 0.0390(19) 0.121(4) 0.033(2) -0.076(3) -0.0343(19)
C12 0.0342(14) 0.0257(13) 0.0363(14) -0.0054(11) -0.0074(11) -0.0147(11)
C13 0.0275(13) 0.0182(11) 0.0324(13) -0.0027(10) -0.0020(10) -0.0078(10)
C14 0.0241(12) 0.0231(12) 0.0314(13) -0.0042(10) -0.0021(10) -0.0098(10)
C15 0.0298(13) 0.0238(13) 0.0408(15) -0.0095(11) 0.0029(11) -0.0129(10)
C16 0.105(3) 0.0387(18) 0.0445(18) -0.0101(15) 0.0408(19) -0.0391(19)
C17 0.0192(11) 0.0168(11) 0.0194(11) -0.0028(9) 0.0017(8) -0.0061(9)
C18 0.0183(11) 0.0205(11) 0.0208(11) -0.0049(9) 0.0021(9) -0.0048(9)
C19 0.0183(11) 0.0234(11) 0.0176(10) -0.0080(9) 0.0034(8) -0.0096(9)
C20 0.0238(12) 0.0227(11) 0.0149(10) -0.0010(9) 0.0021(9) -0.0089(9)
C21 0.0175(11) 0.0192(11) 0.0176(10) -0.0033(9) 0.0012(8) -0.0050(9)
C22 0.0188(11) 0.0256(12) 0.0170(10) -0.0060(9) 0.0029(8) -0.0098(9)
C23 0.0221(11) 0.0244(12) 0.0188(11) -0.0061(9) 0.0042(9) -0.0104(10)
C24 0.0235(12) 0.0265(12) 0.0170(10) -0.0054(9) 0.0050(9) -0.0130(10)
C25 0.0232(12) 0.0241(12) 0.0267(12) -0.0058(10) 0.0056(9) -0.0099(10)
C26 0.0230(12) 0.0273(13) 0.0276(12) -0.0069(10) 0.0057(10) -0.0113(10)
C27 0.0278(13) 0.0238(12) 0.0232(12) -0.0063(10) 0.0055(10) -0.0088(10)
C28 0.0223(12) 0.0279(13) 0.0242(12) -0.0068(10) 0.0069(9) -0.0105(10)
N1 0.0162(9) 0.0173(9) 0.0172(9) -0.0048(7) 0.0026(7) -0.0055(7)
N3 0.0194(9) 0.0259(10) 0.0188(9) -0.0069(8) 0.0060(7) -0.0116(8)
N4 0.0249(10) 0.0210(10) 0.0209(9) -0.0072(8) 0.0066(8) -0.0125(8)
O1 0.0270(9) 0.0295(9) 0.0303(9) -0.0191(8) 0.0044(7) -0.0072(7)
O2 0.0341(11) 0.0429(12) 0.0661(14) 0.0031(11) 0.0042(10) -0.0207(10)
O3 0.0701(14) 0.0289(10) 0.0192(9) -0.0063(7) 0.0090(9) -0.0251(10)
O4 0.0376(11) 0.0279(10) 0.0517(12) -0.0015(9) -0.0141(9) -0.0175(8)
P1 0.0191(3) 0.0185(3) 0.0218(3) -0.0085(2) 0.0011(2) -0.0049(2)
P2 0.0346(3) 0.0215(3) 0.0166(3) -0.0053(2) 0.0036(2) -0.0152(3)
S1 0.0209(3) 0.0195(3) 0.0182(3) -0.0043(2) -0.0019(2) -0.0042(2)
S2 0.0173(3) 0.0151(3) 0.0199(3) -0.0028(2) 0.0010(2) -0.0038(2)
S3 0.0282(3) 0.0233(3) 0.0236(3) -0.0076(2) 0.0018(2) -0.0114(2)
S4 0.0262(3) 0.0265(3) 0.0311(3) -0.0148(3) 0.0086(2) -0.0120(2)
N2A 0.024(3) 0.036(6) 0.024(3) -0.006(4) 0.0144(19) -0.019(4)
S5A 0.0189(13) 0.0227(9) 0.0287(7) -0.0084(6) 0.0071(11) -0.0091(11)
N2B 0.005(5) 0.022(5) 0.023(3) -0.001(3) 0.006(5) -0.008(5)
S5B 0.0202(12) 0.0240(19) 0.0252(13) -0.0059(14) 0.0085(9) -0.0100(12)
Ni1 0.01468(19) 0.01405(19) 0.01380(19) -0.00265(15) 0.00221(14) -0.00366(15)
Ni2 0.0220(2) 0.0207(2) 0.0191(2) -0.00759(16) 0.00639(16) -0.01177(17)

loop_
_atom_type_symbol
_atom_type_description
_atom_type_scat_dispersion_real
_atom_type_scat_dispersion_imag
_atom_type_scat_source
C C 0.0033 0.0016 'International Tables Vol C Tables 4.2.6.8 and 6.1.1.4'
H H 0.0000 0.0000 'International Tables Vol C Tables 4.2.6.8 and 6.1.1.4'
N N 0.0061 0.0033 'International Tables Vol C Tables 4.2.6.8 and 6.1.1.4'
O O 0.0106 0.0060 'International Tables Vol C Tables 4.2.6.8 and 6.1.1.4'
P P 0.1023 0.0942 'International Tables Vol C Tables 4.2.6.8 and 6.1.1.4'
S S 0.1246 0.1234 'International Tables Vol C Tables 4.2.6.8 and 6.1.1.4'
Ni Ni 0.3393 1.1124 'International Tables Vol C Tables 4.2.6.8 and 6.1.1.4'

loop_
_geom_angle_atom_site_label_1
_geom_angle_atom_site_label_2
_geom_angle_atom_site_label_3
_geom_angle
_geom_angle_site_symmetry_1
_geom_angle_site_symmetry_3
C6 C1 C2 118.7(2) . .
C6 C1 P1 122.75(19) . .
C2 C1 P1 118.26(17) . .
C3 C2 C1 121.6(2) . .
C3 C2 H2 119.2 . .
C1 C2 H2 119.2 . .
C2 C3 C4 118.9(2) . .
C2 C3 H3 120.5 . .
C4 C3 H3 120.5 . .
O2 C4 C3 123.9(3) . .
O2 C4 C5 115.7(2) . .
C3 C4 C5 120.4(2) . .
C6 C5 C4 120.6(2) . .
C6 C5 H5 119.7 . .
C4 C5 H5 119.7 . .
C5 C6 C1 119.6(2) . .
C5 C6 H6 120.2 . .
C1 C6 H6 120.2 . .
O2 C7 H7A 109.5 . .
O2 C7 H7B 109.5 . .
H7A C7 H7B 109.5 . .
O2 C7 H7C 109.5 . .
H7A C7 H7C 109.5 . .
H7B C7 H7C 109.5 . .
O1 C8 H8A 109.5 . .
O1 C8 H8B 109.5 . .
H8A C8 H8B 109.5 . .
O1 C8 H8C 109.5 . .
H8A C8 H8C 109.5 . .
H8B C8 H8C 109.5 . .
C14 C9 C10 118.1(2) . .
C14 C9 P2 123.45(19) . .
C10 C9 P2 118.4(2) . .
C11 C10 C9 121.0(3) . .
C11 C10 H10 119.5 . .
C9 C10 H10 119.5 . .
C12 C11 C10 120.3(3) . .
C12 C11 H11 119.9 . .
C10 C11 H11 119.9 . .
C13 C12 O4 125.1(2) . .
C13 C12 C11 119.6(2) . .
O4 C12 C11 115.3(2) . .
C12 C13 C14 119.6(2) . .
C12 C13 H13 120.2 . .
C14 C13 H13 120.2 . .
C9 C14 C13 121.4(2) . .
C9 C14 H14 119.3 . .
C13 C14 H14 119.3 . .
O4 C15 H15A 109.5 . .
O4 C15 H15B 109.5 . .
H15A C15 H15B 109.5 . .
O4 C15 H15C 109.5 . .
H15A C15 H15C 109.5 . .
H15B C15 H15C 109.5 . .
O3 C16 H16A 109.5 . .
O3 C16 H16B 109.5 . .
H16A C16 H16B 109.5 . .
O3 C16 H16C 109.5 . .
H16A C16 H16C 109.5 . .
H16B C16 H16C 109.5 . .
N1 C17 C18 123.8(2) . .
N1 C17 H17 118.1 . .
C18 C17 H17 118.1 . .
C17 C18 C19 118.5(2) . .
C17 C18 H18 120.7 . .
C19 C18 H18 120.7 . .
C18 C19 C20 118.35(19) . .
C18 C19 C22 119.7(2) . .
C20 C19 C22 121.9(2) . .
C21 C20 C19 119.0(2) . .
C21 C20 H20 120.5 . .
C19 C20 H20 120.5 . .
N1 C21 C20 122.9(2) . .
N1 C21 H21 118.6 . .
C20 C21 H21 118.6 . .
N3 C22 N2B 119.6(7) . .
N3 C22 C19 122.6(2) . .
N2B C22 C19 117.8(7) . .
N3 C22 S5A 112.14(19) . .
N2B C22 S5A 9.0(7) . .
C19 C22 S5A 125.0(2) . .
N2A C23 N3 120.5(5) . .
N2A C23 C24 117.4(5) . .
N3 C23 C24 122.1(2) . .
N2A C23 S5B 9.0(6) . .
N3 C23 S5B 111.8(2) . .
C24 C23 S5B 126.1(2) . .
C28 C24 C25 117.9(2) . .
C28 C24 C23 122.2(2) . .
C25 C24 C23 119.8(2) . .
C26 C25 C24 118.9(2) . .
C26 C25 H25 120.6 . .
C24 C25 H25 120.6 . .
N4 C26 C25 123.4(2) . .
N4 C26 H26 118.3 . .
C25 C26 H26 118.3 . .
N4 C27 C28 123.2(2) . .
N4 C27 H27 118.4 . .
C28 C27 H27 118.4 . .
C27 C28 C24 119.2(2) . .
C27 C28 H28 120.4 . .
C24 C28 H28 120.4 . .
C17 N1 C21 117.23(18) . .
C17 N1 Ni1 119.39(14) . .
C21 N1 Ni1 122.84(14) . .
C22 N3 C23 107.88(19) . .
C27 N4 C26 117.41(19) . .
C27 N4 Ni2 123.56(16) . .
C26 N4 Ni2 118.71(15) . .
C8 O1 P1 117.47(15) . .
C4 O2 C7 117.5(2) . .
C16 O3 P2 121.36(19) . .
C12 O4 C15 117.8(2) . .
O1 P1 C1 101.21(10) . .
O1 P1 S1 112.20(7) . .
C1 P1 S1 113.10(8) . .
O1 P1 S2 110.97(7) . .
C1 P1 S2 109.76(8) . .
S1 P1 S2 109.39(3) . .
O3 P2 C9 97.54(10) . .
O3 P2 S4 112.16(9) . .
C9 P2 S4 113.62(9) . .
O3 P2 S3 110.93(8) . .
C9 P2 S3 112.11(9) . .
S4 P2 S3 110.00(4) . .
P1 S1 Ni1 83.48(2) . .
P1 S2 Ni1 84.29(2) . .
P2 S3 Ni2 83.03(3) . .
P2 S4 Ni2 83.42(3) . .
C23 N2A S5A 105.9(8) . .
N2A S5A C22 93.6(5) . .
C22 N2B S5B 106.0(11) . .
N2B S5B C23 94.5(6) . .
N1 Ni1 N1 180.00(7) 2_456 .
N1 Ni1 S2 89.12(5) 2_456 2_456
N1 Ni1 S2 90.88(5) . 2_456
N1 Ni1 S2 90.88(5) 2_456 .
N1 Ni1 S2 89.12(5) . .
S2 Ni1 S2 180.0 2_456 .
N1 Ni1 S1 89.07(5) 2_456 .
N1 Ni1 S1 90.93(5) . .
S2 Ni1 S1 97.171(18) 2_456 .
S2 Ni1 S1 82.829(18) . .
N1 Ni1 S1 90.93(5) 2_456 2_456
N1 Ni1 S1 89.07(5) . 2_456
S2 Ni1 S1 82.829(18) 2_456 2_456
S2 Ni1 S1 97.171(18) . 2_456
S1 Ni1 S1 180.000(18) . 2_456
N4 Ni2 N4 180.00(9) 2_665 .
N4 Ni2 S4 90.70(5) 2_665 2_665
N4 Ni2 S4 89.30(5) . 2_665
N4 Ni2 S4 89.30(5) 2_665 .
N4 Ni2 S4 90.70(5) . .
S4 Ni2 S4 180.00(2) 2_665 .
N4 Ni2 S3 89.08(5) 2_665 .
N4 Ni2 S3 90.92(5) . .
S4 Ni2 S3 97.73(2) 2_665 .
S4 Ni2 S3 82.27(2) . .
N4 Ni2 S3 90.92(5) 2_665 2_665
N4 Ni2 S3 89.08(5) . 2_665
S4 Ni2 S3 82.27(2) 2_665 2_665
S4 Ni2 S3 97.73(2) . 2_665
S3 Ni2 S3 180.0 . 2_665

loop_
_geom_bond_atom_site_label_1
_geom_bond_atom_site_label_2
_geom_bond_distance
_geom_bond_site_symmetry_2
C1 C6 1.398(3) .
C1 C2 1.398(3) .
C1 P1 1.795(2) .
C2 C3 1.381(3) .
C2 H2 0.9500 .
C3 C4 1.384(4) .
C3 H3 0.9500 .
C4 O2 1.373(3) .
C4 C5 1.390(4) .
C5 C6 1.386(4) .
C5 H5 0.9500 .
C6 H6 0.9500 .
C7 O2 1.424(4) .
C7 H7A 0.9800 .
C7 H7B 0.9800 .
C7 H7C 0.9800 .
C8 O1 1.458(3) .
C8 H8A 0.9800 .
C8 H8B 0.9800 .
C8 H8C 0.9800 .
C9 C14 1.370(3) .
C9 C10 1.384(4) .
C9 P2 1.800(2) .
C10 C11 1.382(4) .
C10 H10 0.9500 .
C11 C12 1.382(4) .
C11 H11 0.9500 .
C12 C13 1.366(3) .
C12 O4 1.370(3) .
C13 C14 1.401(3) .
C13 H13 0.9500 .
C14 H14 0.9500 .
C15 O4 1.419(3) .
C15 H15A 0.9800 .
C15 H15B 0.9800 .
C15 H15C 0.9800 .
C16 O3 1.431(3) .
C16 H16A 0.9800 .
C16 H16B 0.9800 .
C16 H16C 0.9800 .
C17 N1 1.343(3) .
C17 C18 1.381(3) .
C17 H17 0.9500 .
C18 C19 1.392(3) .
C18 H18 0.9500 .
C19 C20 1.394(3) .
C19 C22 1.473(3) .
C20 C21 1.386(3) .
C20 H20 0.9500 .
C21 N1 1.346(3) .
C21 H21 0.9500 .
C22 N3 1.337(3) .
C22 N2B 1.369(14) .
C22 S5A 1.695(4) .
C23 N2A 1.344(11) .
C23 N3 1.354(3) .
C23 C24 1.471(3) .
C23 S5B 1.675(5) .
C24 C28 1.389(3) .
C24 C25 1.396(3) .
C25 C26 1.385(3) .
C25 H25 0.9500 .
C26 N4 1.341(3) .
C26 H26 0.9500 .
C27 N4 1.338(3) .
C27 C28 1.387(3) .
C27 H27 0.9500 .
C28 H28 0.9500 .
N1 Ni1 2.1344(17) .
N4 Ni2 2.1370(18) .
O1 P1 1.6008(16) .
O3 P2 1.5937(17) .
P1 S1 1.9964(8) .
P1 S2 2.0020(8) .
P2 S4 1.9929(9) .
P2 S3 2.0021(8) .
S1 Ni1 2.4840(5) .
S2 Ni1 2.4489(5) .
S3 Ni2 2.4912(6) .
S4 Ni2 2.4833(6) .
N2A S5A 1.664(10) .
N2B S5B 1.637(14) .
Ni1 N1 2.1344(17) 2_456
Ni1 S2 2.4489(5) 2_456
Ni1 S1 2.4840(5) 2_456
Ni2 N4 2.1370(18) 2_665
Ni2 S4 2.4833(6) 2_665
Ni2 S3 2.4912(6) 2_665
